data_7207016
loop_
_publ_author_name
'Zhang, Zhong'
'Lu, Jian-Qi'
'Wu, Di-Feng'
'Chen, Zi-Lu'
'Liang, Fu-Pei'
'Wang, Zhi-Lin'

_publ_section_title
;
 Structural diversity of transition-metal complexes derived from
 N-propionic acid functionalized 1,4,7-triazacyclononane: From enchanting
 cluster motifs to unprecedented homometallic polymeric networks
;
_journal_issue 4
_journal_name_full CrystEngComm
_journal_page_first 1354
_journal_paper_doi 10.1039/c1ce05816a
_journal_volume 14
_journal_year 2012
_chemical_formula_moiety 'C30 H52 Cd2 N6 O12, 2(Cl O4)'
_chemical_formula_sum 'C30 H52 Cd2 Cl2 N6 O20'
_chemical_formula_weight 1112.48
_chemical_name_systematic
;
?
;
_space_group_IT_number 2
_symmetry_cell_setting triclinic
_symmetry_space_group_name_Hall '-P 1'
_symmetry_space_group_name_H-M 'P -1'
_atom_sites_solution_hydrogens geom
_atom_sites_solution_primary direct
_atom_sites_solution_secondary difmap
_audit_creation_method SHELXL-97
_cell_angle_alpha 70.239(3)
_cell_angle_beta 86.463(3)
_cell_angle_gamma 70.013(3)
_cell_formula_units_Z 1
_cell_length_a 9.5334(19)
_cell_length_b 10.120(2)
_cell_length_c 12.316(2)
_cell_measurement_reflns_used 612
_cell_measurement_temperature 291(2)
_cell_measurement_theta_max 16.92
_cell_measurement_theta_min 2.27
_cell_volume 1048.9(3)
_computing_cell_refinement 'SMART (Bruker, 2000)'
_computing_data_collection 'SMART (Bruker, 2000)'
_computing_data_reduction 'SAINT (Bruker, 2000)'
_computing_molecular_graphics 'Bruker SHELXTL'
_computing_publication_material 'Bruker SHELXTL'
_computing_structure_refinement 'SHELXL-97 (Sheldrick, 1997)'
_computing_structure_solution 'SHELXS-97 (Sheldrick, 1990)'
_diffrn_ambient_temperature 291(2)
_diffrn_measured_fraction_theta_full 0.982
_diffrn_measured_fraction_theta_max 0.982
_diffrn_measurement_device_type 'Bruker APEX CCD area-detector'
_diffrn_measurement_method 'phi and omega scans'
_diffrn_radiation_monochromator graphite
_diffrn_radiation_source 'fine-focus sealed tube'
_diffrn_radiation_type MoK\a
_diffrn_radiation_wavelength 0.71073
_diffrn_reflns_av_R_equivalents 0.0319
_diffrn_reflns_av_sigmaI/netI 0.0781
_diffrn_reflns_limit_h_max 11
_diffrn_reflns_limit_h_min -11
_diffrn_reflns_limit_k_max 8
_diffrn_reflns_limit_k_min -12
_diffrn_reflns_limit_l_max 9
_diffrn_reflns_limit_l_min -15
_diffrn_reflns_number 5785
_diffrn_reflns_theta_full 26.00
_diffrn_reflns_theta_max 26.00
_diffrn_reflns_theta_min 1.76
_exptl_absorpt_coefficient_mu 1.226
_exptl_absorpt_correction_T_max 0.7574
_exptl_absorpt_correction_T_min 0.7099
_exptl_absorpt_correction_type multi-scan
_exptl_absorpt_process_details 'SADABS(Sheldrick, 1996)'
_exptl_crystal_colour colorless
_exptl_crystal_density_diffrn 1.761
_exptl_crystal_density_method 'not measured'
_exptl_crystal_description block
_exptl_crystal_F_000 564
_exptl_crystal_size_max 0.30
_exptl_crystal_size_mid 0.26
_exptl_crystal_size_min 0.24
_refine_diff_density_max 0.798
_refine_diff_density_min -0.824
_refine_diff_density_rms 0.103
_refine_ls_extinction_method none
_refine_ls_goodness_of_fit_ref 1.013
_refine_ls_hydrogen_treatment constr
_refine_ls_matrix_type full
_refine_ls_number_parameters 271
_refine_ls_number_reflns 4049
_refine_ls_number_restraints 0
_refine_ls_restrained_S_all 1.013
_refine_ls_R_factor_all 0.0792
_refine_ls_R_factor_gt 0.0591
_refine_ls_shift/su_max 0.000
_refine_ls_shift/su_mean 0.000
_refine_ls_structure_factor_coef Fsqd
_refine_ls_weighting_details 'calc w=1/[\s^2^(Fo^2^)+(0.0500P)^2^+1.8500P] where P=(Fo^2^+2Fc^2^)/3'
_refine_ls_weighting_scheme calc
_refine_ls_wR_factor_gt 0.1140
_refine_ls_wR_factor_ref 0.1189
_reflns_number_gt 3071
_reflns_number_total 4049
_reflns_threshold_expression >2sigma(I)
_cod_data_source_file c1ce05816a.txt
_cod_data_source_block 3
_cod_depositor_comments
;
The following automatic conversions were performed:

'_symmetry_cell_setting' value 'Triclinic' changed to 'triclinic'
according to /home/saulius/struct/CIF-dictionaries/cif_core.dic
dictionary named 'cif_core.dic' version 2.4.1 from 2010-06-29.

Automatic conversion script
Id: cif_fix_values 1715 2011-07-08 13:25:40Z adriana 
;
_cod_original_cell_volume 1049.0(4)
_cod_original_sg_symbol_H-M P-1
_cod_database_code 7207016

loop_
_symmetry_equiv_pos_as_xyz
'x, y, z'
'-x, -y, -z'

loop_
_atom_site_label
_atom_site_type_symbol
_atom_site_fract_x
_atom_site_fract_y
_atom_site_fract_z
_atom_site_U_iso_or_equiv
_atom_site_adp_type
_atom_site_occupancy
_atom_site_symmetry_multiplicity
_atom_site_calc_flag
_atom_site_refinement_flags
C1 C 0.8310(8) 0.7921(9) 0.6876(7) 0.073(2) Uani 1 1 d .
H1A H 0.8238 0.8402 0.6044 0.087 Uiso 1 1 calc R
H1B H 0.8698 0.8481 0.7207 0.087 Uiso 1 1 calc R
C2 C 0.6765(8) 0.8098(9) 0.7252(6) 0.068(2) Uani 1 1 d .
H2A H 0.6123 0.8334 0.6583 0.081 Uiso 1 1 calc R
H2B H 0.6421 0.8950 0.7517 0.081 Uiso 1 1 calc R
C3 C 0.5586(7) 0.5966(7) 0.7781(5) 0.0483(15) Uani 1 1 d .
H3A H 0.4785 0.5870 0.8294 0.058 Uiso 1 1 calc R
H3B H 0.5128 0.6645 0.7026 0.058 Uiso 1 1 calc R
C4 C 0.6418(7) 0.4481(9) 0.7681(7) 0.0617(19) Uani 1 1 d .
H4A H 0.6280 0.3727 0.8373 0.074 Uiso 1 1 calc R
H4B H 0.5953 0.4407 0.7035 0.074 Uiso 1 1 calc R
C5 C 0.8799(7) 0.4541(7) 0.6462(5) 0.0489(15) Uani 1 1 d .
H5A H 0.8038 0.5034 0.5830 0.059 Uiso 1 1 calc R
H5B H 0.9446 0.3629 0.6348 0.059 Uiso 1 1 calc R
C6 C 0.9716(8) 0.5516(7) 0.6309(6) 0.0517(16) Uani 1 1 d .
H6A H 0.9523 0.6217 0.5524 0.062 Uiso 1 1 calc R
H6B H 1.0763 0.4897 0.6397 0.062 Uiso 1 1 calc R
C7 C 1.1063(8) 0.6534(8) 0.7243(7) 0.0633(19) Uani 1 1 d .
H7A H 1.1089 0.7009 0.7803 0.076 Uiso 1 1 calc R
H7B H 1.1832 0.5553 0.7475 0.076 Uiso 1 1 calc R
C8 C 1.1302(8) 0.7509(8) 0.6006(6) 0.0564(17) Uani 1 1 d .
H8A H 1.2143 0.6945 0.5673 0.068 Uiso 1 1 calc R
H8B H 1.0414 0.7880 0.5496 0.068 Uiso 1 1 calc R
C9 C 1.1608(8) 0.8754(8) 0.6215(6) 0.0572(18) Uani 1 1 d .
C10 C 0.5819(8) 0.7156(8) 0.9260(6) 0.0562(18) Uani 1 1 d .
H10A H 0.5872 0.6246 0.9887 0.067 Uiso 1 1 calc R
H10B H 0.4768 0.7706 0.9030 0.067 Uiso 1 1 calc R
C11 C 0.6425(8) 0.8142(8) 0.9791(7) 0.0619(19) Uani 1 1 d .
H11A H 0.6334 0.9097 0.9204 0.074 Uiso 1 1 calc R
H11B H 0.5844 0.8326 1.0432 0.074 Uiso 1 1 calc R
C12 C 0.7991(8) 0.7299(8) 1.0184(6) 0.0532(17) Uani 1 1 d .
C13 C 0.8354(8) 0.2479(8) 0.7867(6) 0.0553(17) Uani 1 1 d .
H13A H 0.9408 0.1959 0.8097 0.066 Uiso 1 1 calc R
H13B H 0.8135 0.2239 0.7213 0.066 Uiso 1 1 calc R
C14 C 0.7422(8) 0.1935(8) 0.8876(6) 0.0556(17) Uani 1 1 d .
H14A H 0.6387 0.2587 0.8704 0.067 Uiso 1 1 calc R
H14B H 0.7463 0.0937 0.8948 0.067 Uiso 1 1 calc R
C15 C 0.7974(7) 0.1906(8) 1.0023(5) 0.0495(16) Uani 1 1 d .
Cd1 Cd 0.89469(5) 0.47712(5) 0.89075(4) 0.03939(15) Uani 1 1 d .
Cl1 Cl 0.41854(19) 0.23218(19) 0.64561(14) 0.0512(4) Uani 1 1 d .
N1 N 0.9446(6) 0.6409(6) 0.7145(4) 0.0492(13) Uani 1 1 d .
N2 N 0.6545(6) 0.6701(7) 0.8246(5) 0.0595(15) Uani 1 1 d .
N3 N 0.8035(5) 0.4092(6) 0.7520(4) 0.0436(12) Uani 1 1 d .
O1 O 1.2816(5) 0.9101(5) 0.5834(4) 0.0480(10) Uani 1 1 d .
H1C H 1.3231 0.8588 0.5406 0.072 Uiso 1 1 d R
O2 O 1.0789(5) 0.9504(4) 0.6715(3) 0.0432(10) Uani 1 1 d .
O3 O 0.8678(5) 0.5981(5) 1.0279(3) 0.0460(10) Uani 1 1 d .
O4 O 0.8793(5) 0.7748(5) 1.0663(4) 0.0578(12) Uani 1 1 d .
O5 O 0.8001(5) 0.3045(5) 1.0155(4) 0.0481(10) Uani 1 1 d .
O6 O 0.8326(5) 0.0661(5) 1.0897(4) 0.0530(11) Uani 1 1 d .
H6C H 0.7925 0.0098 1.0758 0.079 Uiso 1 1 d R
O7 O 0.3274(5) 0.3780(5) 0.6144(4) 0.0551(12) Uani 1 1 d .
O8 O 0.4891(5) 0.1751(6) 0.7449(4) 0.0610(13) Uani 1 1 d .
O9 O 0.3394(6) 0.1689(6) 0.6318(5) 0.0682(14) Uani 1 1 d .
O10 O 0.5055(5) 0.2207(5) 0.5623(4) 0.0529(11) Uani 1 1 d .

loop_
_atom_site_aniso_label
_atom_site_aniso_U_11
_atom_site_aniso_U_22
_atom_site_aniso_U_33
_atom_site_aniso_U_23
_atom_site_aniso_U_13
_atom_site_aniso_U_12
C1 0.043(4) 0.071(5) 0.064(5) -0.015(4) 0.000(3) 0.021(4)
C2 0.051(4) 0.072(5) 0.057(4) -0.008(4) -0.017(3) -0.003(4)
C3 0.047(4) 0.042(4) 0.043(3) -0.007(3) -0.006(3) -0.004(3)
C4 0.043(4) 0.073(5) 0.064(4) -0.026(4) -0.013(3) -0.009(3)
C5 0.053(4) 0.039(3) 0.038(3) -0.004(3) -0.008(3) -0.003(3)
C6 0.053(4) 0.045(4) 0.050(4) -0.014(3) -0.010(3) -0.007(3)
C7 0.053(4) 0.055(4) 0.069(5) -0.004(4) -0.020(3) -0.015(3)
C8 0.051(4) 0.055(4) 0.059(4) -0.013(3) -0.015(3) -0.016(3)
C9 0.048(4) 0.059(4) 0.055(4) -0.013(3) 0.013(3) -0.015(3)
C10 0.059(4) 0.050(4) 0.045(4) -0.006(3) 0.012(3) -0.011(3)
C11 0.052(4) 0.054(4) 0.060(4) 0.004(3) -0.020(3) -0.013(3)
C12 0.058(4) 0.056(4) 0.047(4) -0.023(3) 0.019(3) -0.019(3)
C13 0.072(5) 0.056(4) 0.041(3) -0.019(3) 0.018(3) -0.025(4)
C14 0.056(4) 0.051(4) 0.056(4) -0.021(3) 0.004(3) -0.012(3)
C15 0.041(3) 0.055(4) 0.045(4) -0.008(3) 0.012(3) -0.016(3)
Cd1 0.0413(2) 0.0395(2) 0.0385(2) -0.01688(17) 0.00697(16) -0.01231(17)
Cl1 0.0534(10) 0.0520(10) 0.0497(9) -0.0198(7) 0.0154(8) -0.0195(8)
N1 0.055(3) 0.048(3) 0.037(3) -0.006(2) -0.009(2) -0.014(3)
N2 0.051(3) 0.054(3) 0.059(3) -0.015(3) -0.006(3) -0.002(3)
N3 0.039(3) 0.054(3) 0.037(3) -0.016(2) -0.009(2) -0.013(2)
O1 0.050(3) 0.039(2) 0.055(3) -0.013(2) -0.004(2) -0.0173(19)
O2 0.054(3) 0.037(2) 0.032(2) -0.0036(17) -0.0062(18) -0.0140(19)
O3 0.050(2) 0.044(2) 0.044(2) -0.0183(19) 0.0059(19) -0.013(2)
O4 0.063(3) 0.049(3) 0.053(3) -0.013(2) 0.009(2) -0.015(2)
O5 0.045(2) 0.047(3) 0.050(2) -0.011(2) -0.0090(19) -0.015(2)
O6 0.061(3) 0.042(2) 0.045(2) -0.0044(19) 0.001(2) -0.014(2)
O7 0.049(3) 0.052(3) 0.060(3) -0.005(2) -0.014(2) -0.022(2)
O8 0.054(3) 0.064(3) 0.053(3) -0.014(2) 0.009(2) -0.013(2)
O9 0.059(3) 0.061(3) 0.075(3) -0.018(3) 0.018(3) -0.016(3)
O10 0.045(2) 0.060(3) 0.037(2) -0.008(2) -0.0043(19) -0.003(2)

loop_
_atom_type_symbol
_atom_type_description
_atom_type_scat_dispersion_real
_atom_type_scat_dispersion_imag
_atom_type_scat_source
C C 0.0033 0.0016 'International Tables Vol C Tables 4.2.6.8 and 6.1.1.4'
H H 0.0000 0.0000 'International Tables Vol C Tables 4.2.6.8 and 6.1.1.4'
N N 0.0061 0.0033 'International Tables Vol C Tables 4.2.6.8 and 6.1.1.4'
O O 0.0106 0.0060 'International Tables Vol C Tables 4.2.6.8 and 6.1.1.4'
Cl Cl 0.1484 0.1585 'International Tables Vol C Tables 4.2.6.8 and 6.1.1.4'
Cd Cd -0.8075 1.2024 'International Tables Vol C Tables 4.2.6.8 and 6.1.1.4'

loop_
_geom_angle_atom_site_label_1
_geom_angle_atom_site_label_2
_geom_angle_atom_site_label_3
_geom_angle
_geom_angle_site_symmetry_1
_geom_angle_site_symmetry_3
N1 C1 C2 119.9(7) . .
N1 C1 H1A 107.3 . .
C2 C1 H1A 107.3 . .
N1 C1 H1B 107.3 . .
C2 C1 H1B 107.3 . .
H1A C1 H1B 106.9 . .
C1 C2 N2 116.5(6) . .
C1 C2 H2A 108.2 . .
N2 C2 H2A 108.2 . .
C1 C2 H2B 108.2 . .
N2 C2 H2B 108.2 . .
H2A C2 H2B 107.3 . .
C4 C3 N2 115.9(5) . .
C4 C3 H3A 108.3 . .
N2 C3 H3A 108.3 . .
C4 C3 H3B 108.3 . .
N2 C3 H3B 108.3 . .
H3A C3 H3B 107.4 . .
N3 C4 C3 118.3(6) . .
N3 C4 H4A 107.7 . .
C3 C4 H4A 107.7 . .
N3 C4 H4B 107.7 . .
C3 C4 H4B 107.7 . .
H4A C4 H4B 107.1 . .
N3 C5 C6 122.5(6) . .
N3 C5 H5A 106.7 . .
C6 C5 H5A 106.7 . .
N3 C5 H5B 106.7 . .
C6 C5 H5B 106.7 . .
H5A C5 H5B 106.6 . .
C5 C6 N1 115.8(6) . .
C5 C6 H6A 108.3 . .
N1 C6 H6A 108.3 . .
C5 C6 H6B 108.3 . .
N1 C6 H6B 108.3 . .
H6A C6 H6B 107.4 . .
C8 C7 N1 105.1(5) . .
C8 C7 H7A 110.7 . .
N1 C7 H7A 110.7 . .
C8 C7 H7B 110.7 . .
N1 C7 H7B 110.7 . .
H7A C7 H7B 108.8 . .
C9 C8 C7 103.0(6) . .
C9 C8 H8A 111.2 . .
C7 C8 H8A 111.2 . .
C9 C8 H8B 111.2 . .
C7 C8 H8B 111.2 . .
H8A C8 H8B 109.1 . .
O2 C9 O1 116.2(7) . .
O2 C9 C8 122.6(6) . .
O1 C9 C8 121.3(6) . .
N2 C10 C11 120.9(6) . .
N2 C10 H10A 107.1 . .
C11 C10 H10A 107.1 . .
N2 C10 H10B 107.1 . .
C11 C10 H10B 107.1 . .
H10A C10 H10B 106.8 . .
C12 C11 C10 107.7(6) . .
C12 C11 H11A 110.2 . .
C10 C11 H11A 110.2 . .
C12 C11 H11B 110.2 . .
C10 C11 H11B 110.2 . .
H11A C11 H11B 108.5 . .
O3 C12 O4 108.6(6) . .
O3 C12 C11 126.8(7) . .
O4 C12 C11 123.7(7) . .
N3 C13 C14 111.7(5) . .
N3 C13 H13A 109.3 . .
C14 C13 H13A 109.3 . .
N3 C13 H13B 109.3 . .
C14 C13 H13B 109.3 . .
H13A C13 H13B 107.9 . .
C15 C14 C13 112.6(6) . .
C15 C14 H14A 109.1 . .
C13 C14 H14A 109.1 . .
C15 C14 H14B 109.1 . .
C13 C14 H14B 109.1 . .
H14A C14 H14B 107.8 . .
O5 C15 O6 119.7(6) . .
O5 C15 C14 121.4(6) . .
O6 C15 C14 118.8(6) . .
O3 Cd1 O5 102.17(15) 2_767 .
O3 Cd1 N3 130.95(16) 2_767 .
O5 Cd1 N3 82.01(17) . .
O3 Cd1 O3 75.10(16) 2_767 .
O5 Cd1 O3 90.17(15) . .
N3 Cd1 O3 153.81(16) . .
O3 Cd1 N1 93.72(17) 2_767 .
O5 Cd1 N1 159.66(17) . .
N3 Cd1 N1 77.97(18) . .
O3 Cd1 N1 106.31(17) . .
O3 Cd1 N2 149.14(19) 2_767 .
O5 Cd1 N2 95.25(19) . .
N3 Cd1 N2 76.3(2) . .
O3 Cd1 N2 79.62(18) . .
N1 Cd1 N2 76.6(2) . .
O3 Cd1 O4 48.26(16) 2_767 2_767
O5 Cd1 O4 77.02(15) . 2_767
N3 Cd1 O4 87.02(17) . 2_767
O3 Cd1 O4 115.64(16) . 2_767
N1 Cd1 O4 105.29(17) . 2_767
N2 Cd1 O4 162.51(19) . 2_767
O9 Cl1 O8 114.7(4) . .
O9 Cl1 O10 99.7(3) . .
O8 Cl1 O10 113.1(3) . .
O9 Cl1 O7 103.8(3) . .
O8 Cl1 O7 117.0(3) . .
O10 Cl1 O7 106.7(3) . .
C1 N1 C6 122.3(5) . .
C1 N1 C7 108.3(6) . .
C6 N1 C7 101.3(5) . .
C1 N1 Cd1 109.9(4) . .
C6 N1 Cd1 103.9(4) . .
C7 N1 Cd1 110.6(4) . .
C10 N2 C3 110.3(5) . .
C10 N2 C2 110.5(6) . .
C3 N2 C2 111.8(5) . .
C10 N2 Cd1 109.1(4) . .
C3 N2 Cd1 105.6(4) . .
C2 N2 Cd1 109.4(4) . .
C5 N3 C13 107.9(5) . .
C5 N3 C4 128.8(5) . .
C13 N3 C4 95.7(5) . .
C5 N3 Cd1 107.0(4) . .
C13 N3 Cd1 112.7(4) . .
C4 N3 Cd1 104.3(4) . .
C9 O1 H1C 107.2 . .
C12 O3 Cd1 110.4(4) . 2_767
C12 O3 Cd1 129.6(4) . .
Cd1 O3 Cd1 104.90(16) 2_767 .
C12 O4 Cd1 92.5(4) . 2_767
C15 O5 Cd1 126.0(4) . .
C15 O6 H6C 107.9 . .

loop_
_geom_bond_atom_site_label_1
_geom_bond_atom_site_label_2
_geom_bond_distance
_geom_bond_site_symmetry_2
C1 N1 1.481(9) .
C1 C2 1.486(10) .
C1 H1A 0.9700 .
C1 H1B 0.9700 .
C2 N2 1.594(10) .
C2 H2A 0.9700 .
C2 H2B 0.9700 .
C3 C4 1.484(9) .
C3 N2 1.592(9) .
C3 H3A 0.9700 .
C3 H3B 0.9700 .
C4 N3 1.474(8) .
C4 H4A 0.9700 .
C4 H4B 0.9700 .
C5 N3 1.464(8) .
C5 C6 1.489(9) .
C5 H5A 0.9700 .
C5 H5B 0.9700 .
C6 N1 1.542(8) .
C6 H6A 0.9700 .
C6 H6B 0.9700 .
C7 C8 1.562(10) .
C7 N1 1.605(9) .
C7 H7A 0.9700 .
C7 H7B 0.9700 .
C8 C9 1.490(10) .
C8 H8A 0.9700 .
C8 H8B 0.9700 .
C9 O2 1.190(8) .
C9 O1 1.330(8) .
C10 N2 1.522(9) .
C10 C11 1.625(11) .
C10 H10A 0.9700 .
C10 H10B 0.9700 .
C11 C12 1.459(10) .
C11 H11A 0.9700 .
C11 H11B 0.9700 .
C12 O3 1.236(8) .
C12 O4 1.271(8) .
C13 N3 1.464(8) .
C13 C14 1.540(9) .
C13 H13A 0.9700 .
C13 H13B 0.9700 .
C14 C15 1.525(10) .
C14 H14A 0.9700 .
C14 H14B 0.9700 .
C15 O5 1.227(8) .
C15 O6 1.303(7) .
Cd1 O3 2.301(4) 2_767
Cd1 O5 2.306(4) .
Cd1 N3 2.353(5) .
Cd1 O3 2.356(4) .
Cd1 N1 2.380(5) .
Cd1 N2 2.412(6) .
Cd1 O4 2.626(5) 2_767
Cl1 O9 1.196(6) .
Cl1 O8 1.280(5) .
Cl1 O10 1.290(4) .
Cl1 O7 1.364(5) .
O1 H1C 0.8500 .
O3 Cd1 2.301(4) 2_767
O4 Cd1 2.626(5) 2_767
O6 H6C 0.8499 .

loop_
_geom_hbond_atom_site_label_D
_geom_hbond_atom_site_label_H
_geom_hbond_atom_site_label_A
_geom_hbond_distance_DH
_geom_hbond_distance_HA
_geom_hbond_distance_DA
_geom_hbond_angle_DHA
_geom_hbond_site_symmetry_A
O1 H1C O10 0.85 2.11 2.900(6) 154.1 2_766
O6 H6C O4 0.85 2.28 2.938(7) 134.8 1_545

loop_
_geom_torsion_atom_site_label_1
_geom_torsion_atom_site_label_2
_geom_torsion_atom_site_label_3
_geom_torsion_atom_site_label_4
_geom_torsion
_geom_torsion_site_symmetry_1
_geom_torsion_site_symmetry_4
N1 C1 C2 N2 18.2(11) . .
N2 C3 C4 N3 -25.6(9) . .
N3 C5 C6 N1 -17.8(8) . .
N1 C7 C8 C9 124.3(6) . .
C7 C8 C9 O2 -53.8(8) . .
C7 C8 C9 O1 127.1(7) . .
N2 C10 C11 C12 -59.4(8) . .
C10 C11 C12 O3 -10.9(9) . .
C10 C11 C12 O4 -178.8(6) . .
N3 C13 C14 C15 -73.4(7) . .
C13 C14 C15 O5 60.1(8) . .
C13 C14 C15 O6 -124.5(6) . .
C2 C1 N1 C6 91.3(9) . .
C2 C1 N1 C7 -151.7(7) . .
C2 C1 N1 Cd1 -30.7(9) . .
C5 C6 N1 C1 -89.7(8) . .
C5 C6 N1 C7 149.9(5) . .
C5 C6 N1 Cd1 35.1(6) . .
C8 C7 N1 C1 -64.6(7) . .
C8 C7 N1 C6 65.1(6) . .
C8 C7 N1 Cd1 174.8(4) . .
O3 Cd1 N1 C1 -126.8(5) 2_767 .
O5 Cd1 N1 C1 91.7(7) . .
N3 Cd1 N1 C1 102.0(5) . .
O3 Cd1 N1 C1 -51.3(5) . .
N2 Cd1 N1 C1 23.5(5) . .
O4 Cd1 N1 C1 -174.5(5) 2_767 .
O3 Cd1 N1 C6 100.7(4) 2_767 .
O5 Cd1 N1 C6 -40.8(7) . .
N3 Cd1 N1 C6 -30.4(4) . .
O3 Cd1 N1 C6 176.3(3) . .
N2 Cd1 N1 C6 -108.9(4) . .
O4 Cd1 N1 C6 53.1(4) 2_767 .
O3 Cd1 N1 C7 -7.2(4) 2_767 .
O5 Cd1 N1 C7 -148.7(5) . .
N3 Cd1 N1 C7 -138.4(5) . .
O3 Cd1 N1 C7 68.3(4) . .
N2 Cd1 N1 C7 143.1(5) . .
O4 Cd1 N1 C7 -54.9(5) 2_767 .
C11 C10 N2 C3 -171.4(5) . .
C11 C10 N2 C2 -47.3(8) . .
C11 C10 N2 Cd1 73.0(6) . .
C4 C3 N2 C10 -127.5(6) . .
C4 C3 N2 C2 109.1(6) . .
C4 C3 N2 Cd1 -9.8(7) . .
C1 C2 N2 C10 124.3(8) . .
C1 C2 N2 C3 -112.4(7) . .
C1 C2 N2 Cd1 4.2(8) . .
O3 Cd1 N2 C10 -61.1(6) 2_767 .
O5 Cd1 N2 C10 63.3(5) . .
N3 Cd1 N2 C10 143.8(5) . .
O3 Cd1 N2 C10 -25.9(4) . .
N1 Cd1 N2 C10 -135.6(5) . .
O4 Cd1 N2 C10 126.0(6) 2_767 .
O3 Cd1 N2 C3 -179.7(3) 2_767 .
O5 Cd1 N2 C3 -55.2(4) . .
N3 Cd1 N2 C3 25.2(4) . .
O3 Cd1 N2 C3 -144.4(4) . .
N1 Cd1 N2 C3 105.8(4) . .
O4 Cd1 N2 C3 7.4(8) 2_767 .
O3 Cd1 N2 C2 59.8(6) 2_767 .
O5 Cd1 N2 C2 -175.7(5) . .
N3 Cd1 N2 C2 -95.3(5) . .
O3 Cd1 N2 C2 95.1(5) . .
N1 Cd1 N2 C2 -14.6(4) . .
O4 Cd1 N2 C2 -113.0(7) 2_767 .
C6 C5 N3 C13 -132.6(6) . .
C6 C5 N3 C4 114.2(7) . .
C6 C5 N3 Cd1 -11.1(7) . .
C14 C13 N3 C5 -172.0(5) . .
C14 C13 N3 C4 -38.1(7) . .
C14 C13 N3 Cd1 70.0(6) . .
C3 C4 N3 C5 -79.7(9) . .
C3 C4 N3 C13 161.9(6) . .
C3 C4 N3 Cd1 46.7(7) . .
O3 Cd1 N3 C5 -61.6(4) 2_767 .
O5 Cd1 N3 C5 -160.8(4) . .
O3 Cd1 N3 C5 125.4(4) . .
N1 Cd1 N3 C5 22.9(4) . .
N2 Cd1 N3 C5 101.8(4) . .
O4 Cd1 N3 C5 -83.5(4) 2_767 .
O3 Cd1 N3 C13 56.8(5) 2_767 .
O5 Cd1 N3 C13 -42.4(4) . .
O3 Cd1 N3 C13 -116.2(5) . .
N1 Cd1 N3 C13 141.3(4) . .
N2 Cd1 N3 C13 -139.8(4) . .
O4 Cd1 N3 C13 34.9(4) 2_767 .
O3 Cd1 N3 C4 159.4(4) 2_767 .
O5 Cd1 N3 C4 60.2(4) . .
O3 Cd1 N3 C4 -13.6(6) . .
N1 Cd1 N3 C4 -116.2(4) . .
N2 Cd1 N3 C4 -37.2(4) . .
O4 Cd1 N3 C4 137.5(4) 2_767 .
O4 C12 O3 Cd1 -5.6(6) . 2_767
C11 C12 O3 Cd1 -175.0(6) . 2_767
O4 C12 O3 Cd1 -137.2(4) . .
C11 C12 O3 Cd1 53.4(9) . .
O3 Cd1 O3 C12 133.5(6) 2_767 .
O5 Cd1 O3 C12 -124.0(5) . .
N3 Cd1 O3 C12 -52.0(7) . .
N1 Cd1 O3 C12 43.9(6) . .
N2 Cd1 O3 C12 -28.7(5) . .
O4 Cd1 O3 C12 160.4(5) 2_767 .
O3 Cd1 O3 Cd1 0.0 2_767 2_767
O5 Cd1 O3 Cd1 102.55(17) . 2_767
N3 Cd1 O3 Cd1 174.6(3) . 2_767
N1 Cd1 O3 Cd1 -89.54(19) . 2_767
N2 Cd1 O3 Cd1 -162.1(2) . 2_767
O4 Cd1 O3 Cd1 26.9(2) 2_767 2_767
O3 C12 O4 Cd1 4.6(5) . 2_767
C11 C12 O4 Cd1 174.4(6) . 2_767
O6 C15 O5 Cd1 137.1(4) . .
C14 C15 O5 Cd1 -47.5(8) . .
O3 Cd1 O5 C15 -96.5(5) 2_767 .
N3 Cd1 O5 C15 33.8(5) . .
O3 Cd1 O5 C15 -171.3(5) . .
N1 Cd1 O5 C15 44.0(8) . .
N2 Cd1 O5 C15 109.1(5) . .
O4 Cd1 O5 C15 -55.0(5) 2_767 .
